data_1008926
loop_
_publ_author_name
'Gondrand, M'
'Bertaut, E F'

_publ_section_title
;
Une nouvelle classe de composes Li T O2 (T = Sm, Eu, Gd)
;
_journal_coden_ASTM BUFCAE
_journal_name_full
;
Bulletin de la Societe Francaise de Mineralogie et de Cristallographie
(72,1949-100,1977)
;
_journal_page_first 301
_journal_page_last 302
_journal_volume 86
_journal_year 1963
_chemical_formula_structural 'Li Gd O2'
_chemical_formula_sum 'Gd Li O2'
_chemical_name_systematic 'Lithium gadolinium oxide'
_space_group_IT_number 62
_symmetry_cell_setting orthorhombic
_symmetry_Int_Tables_number 62
_symmetry_space_group_name_Hall '-P 2c 2ab'
_symmetry_space_group_name_H-M 'P b n m'
_cell_angle_alpha 90
_cell_angle_beta 90
_cell_angle_gamma 90
_cell_formula_units_Z 4
_cell_length_a 5.326
_cell_length_b 11.34
_cell_length_c 3.448
_cell_volume 208.2
_exptl_crystal_density_meas 6.25
_cod_database_code 1008926

loop_
_symmetry_equiv_pos_as_xyz
x,y,z
1/2-x,1/2+y,1/2-z
-x,-y,1/2+z
1/2+x,1/2-y,-z
-x,-y,-z
1/2+x,1/2-y,1/2+z
x,y,1/2-z
1/2-x,1/2+y,z

loop_
_atom_site_label
_atom_site_type_symbol
_atom_site_symmetry_multiplicity
_atom_site_Wyckoff_symbol
_atom_site_fract_x
_atom_site_fract_y
_atom_site_fract_z
_atom_site_occupancy
_atom_site_attached_hydrogens
_atom_site_calc_flag
Gd1 Gd3+ 4 c 0.05 0.137 0.25 1. 0 d
Li1 Li1+ 4 c -1. -1. -1. 1. 0 dum
O1 O2- 4 c -1. -1. -1. 2. 0 dum

loop_
_atom_type_symbol
_atom_type_oxidation_number
Gd3+ 3.000
Li1+ 1.000
O2- -2.000
